data_4068570
loop_
_publ_author_name
'Ito, Jun-ichi'
'Ujiie, Satoshi'
'Nishiyama, Hisao'

_publ_section_title
;
 New Bis(oxazolinyl)phenyl&#x2212;Ruthenium(II) Complexes and Their
 Catalytic Activity for Enantioselective Hydrogenation and Transfer
 Hydrogenation of Ketones
;
_journal_issue 2
_journal_name_full Organometallics
_journal_page_first 630
_journal_paper_doi 10.1021/om800953f
_journal_volume 28
_journal_year 2009
_chemical_formula_sum 'C38 H46 Cl4 N4 O6 Ru2 Zn'
_chemical_formula_weight 1064.10
_chemical_name_systematic
; 
 ? 
;
_space_group_IT_number 2
_symmetry_cell_setting triclinic
_symmetry_space_group_name_Hall '-P 1'
_symmetry_space_group_name_H-M 'P -1'
_atom_sites_solution_hydrogens geom
_atom_sites_solution_primary direct
_atom_sites_solution_secondary difmap
_audit_creation_method SHELXL-97
_cell_angle_alpha 97.657(17)
_cell_angle_beta 91.08(2)
_cell_angle_gamma 105.23(2)
_cell_formula_units_Z 2
_cell_length_a 8.320(7)
_cell_length_b 10.286(9)
_cell_length_c 26.63(2)
_cell_measurement_reflns_used 2606
_cell_measurement_temperature 153(2)
_cell_measurement_theta_max 25.54
_cell_measurement_theta_min 2.32
_cell_volume 2176(3)
_computing_cell_refinement 'Bruker SMART'
_computing_data_collection 'Bruker SMART'
_computing_data_reduction 'Bruker SAINT'
_computing_molecular_graphics 'Bruker SHELXTL'
_computing_publication_material 'Bruker SHELXTL'
_computing_structure_refinement 'SHELXL-97 (Sheldrick, 1997)'
_computing_structure_solution 'SHELXS-97 (Sheldrick, 1990)'
_diffrn_ambient_temperature 153(2)
_diffrn_measured_fraction_theta_full 0.977
_diffrn_measured_fraction_theta_max 0.977
_diffrn_measurement_device_type 'CCD area detector'
_diffrn_measurement_method 'phi and omega scans'
_diffrn_radiation_monochromator graphite
_diffrn_radiation_source 'fine-focus sealed tube'
_diffrn_radiation_type MoK\a
_diffrn_radiation_wavelength 0.71073
_diffrn_reflns_av_R_equivalents 0.0563
_diffrn_reflns_av_sigmaI/netI 0.1047
_diffrn_reflns_limit_h_max 7
_diffrn_reflns_limit_h_min -10
_diffrn_reflns_limit_k_max 13
_diffrn_reflns_limit_k_min -13
_diffrn_reflns_limit_l_max 31
_diffrn_reflns_limit_l_min -34
_diffrn_reflns_number 15663
_diffrn_reflns_theta_full 27.92
_diffrn_reflns_theta_max 27.92
_diffrn_reflns_theta_min 0.77
_exptl_absorpt_coefficient_mu 1.525
_exptl_absorpt_correction_T_max 1.000000
_exptl_absorpt_correction_T_min 0.428229
_exptl_absorpt_correction_type empirical
_exptl_crystal_colour yellow
_exptl_crystal_density_diffrn 1.624
_exptl_crystal_density_method 'not measured'
_exptl_crystal_description prism
_exptl_crystal_F_000 1072
_exptl_crystal_size_max 0.40
_exptl_crystal_size_mid 0.20
_exptl_crystal_size_min 0.10
_refine_diff_density_max 1.793
_refine_diff_density_min -1.795
_refine_diff_density_rms 0.215
_refine_ls_extinction_method none
_refine_ls_goodness_of_fit_ref 1.078
_refine_ls_hydrogen_treatment constr
_refine_ls_matrix_type full
_refine_ls_number_parameters 508
_refine_ls_number_reflns 10175
_refine_ls_number_restraints 0
_refine_ls_restrained_S_all 1.078
_refine_ls_R_factor_all 0.1108
_refine_ls_R_factor_gt 0.0834
_refine_ls_shift/su_max 0.009
_refine_ls_shift/su_mean 0.000
_refine_ls_structure_factor_coef Fsqd
_refine_ls_weighting_details 'calc w=1/[\s^2^(Fo^2^)+(0.1108P)^2^+5.4074P] where P=(Fo^2^+2Fc^2^)/3'
_refine_ls_weighting_scheme calc
_refine_ls_wR_factor_gt 0.2107
_refine_ls_wR_factor_ref 0.2296
_reflns_number_gt 7580
_reflns_number_total 10175
_reflns_threshold_expression >2sigma(I)
_cod_data_source_file om800953f_si_001.cif
_cod_data_source_block complex_2c
_cod_depositor_comments
;
The following automatic conversions were performed:

'_symmetry_cell_setting' value 'Triclinic' changed to 'triclinic'
according to /home/saulius/struct/CIF-dictionaries/cif_core.dic
dictionary named 'cif_core.dic' version 2.4.2 from
2011-04-26.

'_exptl_absorpt_correction_type' value 'Empirical'
changed to 'empirical' according to
/home/saulius/struct/CIF-dictionaries/cif_core.dic dictionary named
'cif_core.dic' version 2.4.2 from 2011-04-26.

Automatic conversion script
Id: cif_fix_values 1715 2011-07-08 13:25:40Z adriana 
;
_cod_original_sg_symbol_H-M P-1
_cod_database_code 4068570

loop_
_symmetry_equiv_pos_as_xyz
'x, y, z'
'-x, -y, -z'

loop_
_atom_site_label
_atom_site_type_symbol
_atom_site_fract_x
_atom_site_fract_y
_atom_site_fract_z
_atom_site_U_iso_or_equiv
_atom_site_adp_type
_atom_site_occupancy
_atom_site_symmetry_multiplicity
_atom_site_calc_flag
_atom_site_refinement_flags
Ru1 Ru 0.84171(8) 0.25595(6) 0.14125(2) 0.02248(17) Uani 1 1 d .
Ru2 Ru 1.09264(7) 0.70072(6) 0.36186(2) 0.02044(16) Uani 1 1 d .
Zn1 Zn 0.97114(13) 0.48371(10) 0.24975(3) 0.0279(2) Uani 1 1 d .
Cl1 Cl 0.7450(3) 0.2983(2) 0.23213(8) 0.0362(5) Uani 1 1 d .
Cl2 Cl 1.0661(2) 0.47537(19) 0.16964(7) 0.0267(4) Uani 1 1 d .
Cl3 Cl 1.1468(3) 0.4776(2) 0.31485(8) 0.0325(4) Uani 1 1 d .
Cl4 Cl 0.9269(3) 0.69144(19) 0.28130(7) 0.0278(4) Uani 1 1 d .
N1 N 1.0152(9) 0.1425(7) 0.1509(3) 0.0289(15) Uani 1 1 d .
N2 N 0.7149(8) 0.3699(7) 0.1029(3) 0.0277(14) Uani 1 1 d .
N3 N 0.8644(8) 0.6285(6) 0.3968(2) 0.0232(13) Uani 1 1 d .
N4 N 1.2899(8) 0.8492(7) 0.3369(2) 0.0268(14) Uani 1 1 d .
O1 O 1.1918(9) 0.0337(7) 0.1108(2) 0.0415(16) Uani 1 1 d .
O2 O 0.6663(9) 0.4315(7) 0.0277(3) 0.0477(17) Uani 1 1 d .
O3 O 0.5710(9) 0.0014(7) 0.1141(3) 0.0531(19) Uani 1 1 d .
O4 O 0.6744(8) 0.6893(6) 0.4476(2) 0.0369(15) Uani 1 1 d .
O5 O 1.4157(8) 1.0747(6) 0.3428(3) 0.0450(17) Uani 1 1 d .
O6 O 1.2915(9) 0.6871(7) 0.4530(3) 0.0474(17) Uani 1 1 d .
C1 C 0.9294(10) 0.2374(7) 0.0733(3) 0.0229(15) Uani 1 1 d .
C2 C 1.0564(10) 0.1704(8) 0.0641(3) 0.0285(17) Uani 1 1 d .
C3 C 1.1291(11) 0.1642(8) 0.0158(3) 0.0309(18) Uani 1 1 d .
C4 C 1.0628(12) 0.2212(9) -0.0208(3) 0.039(2) Uani 1 1 d .
H4 H 1.1077 0.2159 -0.0533 0.047 Uiso 1 1 calc R
C5 C 0.9338(12) 0.2870(9) -0.0142(3) 0.035(2) Uani 1 1 d .
C6 C 0.8718(11) 0.2979(8) 0.0346(3) 0.0292(17) Uani 1 1 d .
C7 C 1.2723(12) 0.1008(11) 0.0056(4) 0.046(3) Uani 1 1 d .
H7A H 1.2777 0.0767 -0.0311 0.070 Uiso 1 1 calc R
H7B H 1.2547 0.0187 0.0219 0.070 Uiso 1 1 calc R
H7C H 1.3772 0.1661 0.0193 0.070 Uiso 1 1 calc R
C8 C 0.8672(16) 0.3402(11) -0.0577(4) 0.052(3) Uani 1 1 d .
H8A H 0.7551 0.2827 -0.0688 0.078 Uiso 1 1 calc R
H8B H 0.9410 0.3390 -0.0859 0.078 Uiso 1 1 calc R
H8C H 0.8619 0.4338 -0.0467 0.078 Uiso 1 1 calc R
C9 C 1.0871(11) 0.1161(8) 0.1098(3) 0.0280(17) Uani 1 1 d .
C10 C 1.1929(17) 0.0029(12) 0.1625(4) 0.059(3) Uani 1 1 d .
H10A H 1.3037 0.0460 0.1801 0.071 Uiso 1 1 calc R
H10B H 1.1670 -0.0967 0.1625 0.071 Uiso 1 1 calc R
C11 C 1.0565(13) 0.0612(9) 0.1893(3) 0.035(2) Uani 1 1 d .
C12 C 1.1231(17) 0.1516(12) 0.2384(4) 0.060(3) Uani 1 1 d .
H12A H 1.2147 0.2283 0.2318 0.089 Uiso 1 1 calc R
H12B H 1.1642 0.0994 0.2615 0.089 Uiso 1 1 calc R
H12C H 1.0338 0.1861 0.2540 0.089 Uiso 1 1 calc R
C13 C 0.9016(19) -0.0491(13) 0.1965(6) 0.079(4) Uani 1 1 d .
H13A H 0.8131 -0.0074 0.2081 0.118 Uiso 1 1 calc R
H13B H 0.9267 -0.1029 0.2219 0.118 Uiso 1 1 calc R
H13C H 0.8644 -0.1086 0.1642 0.118 Uiso 1 1 calc R
C14 C 0.7474(11) 0.3665(8) 0.0554(3) 0.0290(17) Uani 1 1 d .
C15 C 0.5486(15) 0.4764(12) 0.0616(4) 0.055(3) Uani 1 1 d .
H15A H 0.4327 0.4244 0.0505 0.066 Uiso 1 1 calc R
H15B H 0.5589 0.5744 0.0614 0.066 Uiso 1 1 calc R
C16 C 0.5918(11) 0.4507(9) 0.1147(4) 0.036(2) Uani 1 1 d .
C17 C 0.6766(14) 0.5824(10) 0.1497(5) 0.054(3) Uani 1 1 d .
H17A H 0.7112 0.5605 0.1822 0.081 Uiso 1 1 calc R
H17B H 0.5982 0.6385 0.1554 0.081 Uiso 1 1 calc R
H17C H 0.7748 0.6325 0.1339 0.081 Uiso 1 1 calc R
C18 C 0.4455(13) 0.3653(13) 0.1387(5) 0.062(3) Uani 1 1 d .
H18A H 0.3981 0.2796 0.1161 0.092 Uiso 1 1 calc R
H18B H 0.3604 0.4151 0.1443 0.092 Uiso 1 1 calc R
H18C H 0.4831 0.3457 0.1713 0.092 Uiso 1 1 calc R
C19 C 0.6717(12) 0.0962(9) 0.1234(3) 0.0335(19) Uani 1 1 d .
C20 C 1.0510(9) 0.8741(7) 0.3945(3) 0.0212(15) Uani 1 1 d .
C21 C 0.9065(9) 0.8669(7) 0.4222(3) 0.0239(16) Uani 1 1 d .
C22 C 0.8692(10) 0.9905(8) 0.4435(3) 0.0299(18) Uani 1 1 d .
C23 C 0.9867(11) 1.1120(8) 0.4381(4) 0.036(2) Uani 1 1 d .
H23 H 0.9688 1.1944 0.4545 0.043 Uiso 1 1 calc R
C24 C 1.1278(11) 1.1205(8) 0.4105(4) 0.0339(19) Uani 1 1 d .
C25 C 1.1562(10) 0.9981(8) 0.3873(3) 0.0291(17) Uani 1 1 d .
C26 C 0.7162(12) 0.9903(10) 0.4744(4) 0.044(2) Uani 1 1 d .
H26A H 0.7477 0.9987 0.5106 0.066 Uiso 1 1 calc R
H26B H 0.6297 0.9049 0.4642 0.066 Uiso 1 1 calc R
H26C H 0.6731 1.0671 0.4683 0.066 Uiso 1 1 calc R
C27 C 1.2479(12) 1.2593(9) 0.4073(4) 0.046(2) Uani 1 1 d .
H27A H 1.2089 1.3305 0.4277 0.069 Uiso 1 1 calc R
H27B H 1.2525 1.2757 0.3719 0.069 Uiso 1 1 calc R
H27C H 1.3595 1.2610 0.4204 0.069 Uiso 1 1 calc R
C28 C 0.8126(10) 0.7256(8) 0.4223(3) 0.0257(16) Uani 1 1 d .
C29 C 0.6161(14) 0.5422(10) 0.4355(5) 0.057(3) Uani 1 1 d .
H29A H 0.5085 0.5156 0.4152 0.068 Uiso 1 1 calc R
H29B H 0.6000 0.4998 0.4669 0.068 Uiso 1 1 calc R
C30 C 0.7508(12) 0.4960(8) 0.4048(3) 0.0334(19) Uani 1 1 d .
C31 C 0.683(2) 0.4100(14) 0.3565(5) 0.100(7) Uani 1 1 d .
H31A H 0.6545 0.4664 0.3327 0.149 Uiso 1 1 calc R
H31B H 0.5825 0.3401 0.3625 0.149 Uiso 1 1 calc R
H31C H 0.7666 0.3663 0.3422 0.149 Uiso 1 1 calc R
C32 C 0.8449(19) 0.4261(18) 0.4367(8) 0.120(8) Uani 1 1 d .
H32A H 0.7681 0.3436 0.4457 0.180 Uiso 1 1 calc R
H32B H 0.8934 0.4878 0.4677 0.180 Uiso 1 1 calc R
H32C H 0.9341 0.4014 0.4173 0.180 Uiso 1 1 calc R
C33 C 1.2903(9) 0.9738(8) 0.3552(3) 0.0280(17) Uani 1 1 d .
C34 C 1.5245(17) 1.0074(12) 0.3122(6) 0.075(4) Uani 1 1 d .
H34A H 1.6364 1.0281 0.3296 0.090 Uiso 1 1 calc R
H34B H 1.5372 1.0392 0.2786 0.090 Uiso 1 1 calc R
C35 C 1.4403(11) 0.8542(10) 0.3060(3) 0.036(2) Uani 1 1 d .
C36 C 1.5483(15) 0.7804(17) 0.3301(6) 0.077(4) Uani 1 1 d .
H36A H 1.5670 0.8147 0.3664 0.116 Uiso 1 1 calc R
H36B H 1.6557 0.7958 0.3142 0.116 Uiso 1 1 calc R
H36C H 1.4926 0.6827 0.3253 0.116 Uiso 1 1 calc R
C37 C 1.3886(15) 0.7907(14) 0.2520(4) 0.068(4) Uani 1 1 d .
H37A H 1.3299 0.6943 0.2511 0.102 Uiso 1 1 calc R
H37B H 1.4878 0.7986 0.2321 0.102 Uiso 1 1 calc R
H37C H 1.3144 0.8377 0.2375 0.102 Uiso 1 1 calc R
C38 C 1.2146(10) 0.6924(8) 0.4185(3) 0.0287(17) Uani 1 1 d .

loop_
_atom_site_aniso_label
_atom_site_aniso_U_11
_atom_site_aniso_U_22
_atom_site_aniso_U_33
_atom_site_aniso_U_23
_atom_site_aniso_U_13
_atom_site_aniso_U_12
Ru1 0.0263(3) 0.0203(3) 0.0211(3) 0.0021(2) 0.0033(2) 0.0071(2)
Ru2 0.0232(3) 0.0182(3) 0.0216(3) 0.0027(2) 0.0039(2) 0.0083(2)
Zn1 0.0346(5) 0.0270(5) 0.0232(5) 0.0029(4) 0.0055(4) 0.0104(4)
Cl1 0.0410(12) 0.0325(11) 0.0296(11) 0.0006(8) 0.0138(9) 0.0013(9)
Cl2 0.0313(10) 0.0263(9) 0.0220(9) 0.0029(7) 0.0060(7) 0.0069(7)
Cl3 0.0446(12) 0.0324(10) 0.0258(10) 0.0018(8) 0.0018(8) 0.0207(9)
Cl4 0.0329(10) 0.0255(9) 0.0280(10) 0.0037(7) 0.0016(8) 0.0134(8)
N1 0.038(4) 0.026(3) 0.026(3) 0.006(3) -0.002(3) 0.012(3)
N2 0.028(3) 0.026(3) 0.030(4) 0.003(3) -0.005(3) 0.009(3)
N3 0.020(3) 0.022(3) 0.028(3) 0.009(3) 0.012(3) 0.002(2)
N4 0.028(3) 0.028(3) 0.025(3) 0.000(3) 0.003(3) 0.010(3)
O1 0.053(4) 0.045(4) 0.037(4) -0.003(3) -0.003(3) 0.035(3)
O2 0.058(4) 0.050(4) 0.043(4) 0.009(3) -0.012(3) 0.027(4)
O3 0.042(4) 0.039(4) 0.070(5) -0.006(4) 0.006(4) 0.003(3)
O4 0.037(3) 0.026(3) 0.042(4) -0.002(3) 0.020(3) 0.001(3)
O5 0.036(4) 0.026(3) 0.070(5) 0.010(3) 0.020(3) 0.002(3)
O6 0.051(4) 0.053(4) 0.039(4) 0.001(3) 0.001(3) 0.017(4)
C1 0.029(4) 0.021(4) 0.017(3) 0.003(3) -0.003(3) 0.004(3)
C2 0.028(4) 0.029(4) 0.027(4) 0.001(3) 0.003(3) 0.007(3)
C3 0.033(4) 0.024(4) 0.029(4) -0.007(3) 0.007(3) 0.001(3)
C4 0.048(5) 0.030(5) 0.030(5) -0.004(4) 0.015(4) -0.002(4)
C5 0.051(5) 0.027(4) 0.022(4) 0.003(3) -0.006(4) 0.000(4)
C6 0.039(5) 0.022(4) 0.027(4) 0.000(3) -0.001(3) 0.010(3)
C7 0.036(5) 0.053(6) 0.048(6) -0.006(5) 0.020(4) 0.014(5)
C8 0.085(8) 0.047(6) 0.025(5) 0.011(4) -0.001(5) 0.016(6)
C9 0.033(4) 0.026(4) 0.026(4) -0.001(3) -0.001(3) 0.012(3)
C10 0.097(9) 0.065(7) 0.035(6) -0.003(5) -0.010(6) 0.061(7)
C11 0.059(6) 0.027(4) 0.027(4) 0.005(3) -0.003(4) 0.027(4)
C12 0.099(10) 0.063(7) 0.032(5) -0.004(5) -0.017(6) 0.054(7)
C13 0.108(12) 0.052(7) 0.090(10) 0.047(7) 0.012(9) 0.025(7)
C14 0.039(5) 0.028(4) 0.021(4) -0.004(3) -0.012(3) 0.014(4)
C15 0.056(7) 0.055(7) 0.059(7) 0.001(5) -0.019(6) 0.031(6)
C16 0.032(4) 0.035(5) 0.042(5) 0.000(4) -0.009(4) 0.017(4)
C17 0.056(7) 0.038(6) 0.073(8) -0.007(5) -0.004(6) 0.030(5)
C18 0.029(5) 0.064(8) 0.085(9) -0.011(6) -0.006(5) 0.014(5)
C19 0.037(5) 0.036(5) 0.031(4) 0.006(4) 0.004(4) 0.014(4)
C20 0.016(3) 0.021(3) 0.029(4) 0.002(3) 0.000(3) 0.011(3)
C21 0.022(4) 0.015(3) 0.031(4) -0.002(3) -0.001(3) 0.003(3)
C22 0.025(4) 0.025(4) 0.039(5) -0.007(3) 0.005(3) 0.012(3)
C23 0.035(5) 0.019(4) 0.055(6) 0.000(4) 0.003(4) 0.012(3)
C24 0.031(4) 0.017(4) 0.052(5) 0.002(4) -0.002(4) 0.005(3)
C25 0.028(4) 0.021(4) 0.036(5) 0.000(3) -0.003(3) 0.004(3)
C26 0.038(5) 0.039(5) 0.059(6) -0.005(4) 0.020(5) 0.020(4)
C27 0.038(5) 0.026(5) 0.071(7) 0.002(4) 0.004(5) 0.007(4)
C28 0.026(4) 0.022(4) 0.027(4) -0.003(3) 0.004(3) 0.005(3)
C29 0.052(6) 0.035(5) 0.082(8) 0.004(5) 0.046(6) 0.009(5)
C30 0.044(5) 0.023(4) 0.033(5) 0.007(3) 0.017(4) 0.005(4)
C31 0.118(12) 0.072(9) 0.055(8) -0.028(6) 0.055(8) -0.053(9)
C32 0.071(10) 0.118(14) 0.21(2) 0.136(15) 0.045(12) 0.042(10)
C33 0.018(4) 0.026(4) 0.037(5) 0.004(3) 0.000(3) 0.002(3)
C34 0.067(8) 0.044(6) 0.110(11) 0.007(7) 0.056(8) 0.006(6)
C35 0.027(4) 0.043(5) 0.037(5) 0.009(4) 0.005(4) 0.006(4)
C36 0.035(6) 0.113(12) 0.102(11) 0.033(9) 0.021(7) 0.042(7)
C37 0.055(7) 0.096(10) 0.040(6) 0.011(6) 0.028(5) -0.005(7)
C38 0.027(4) 0.027(4) 0.032(4) -0.003(3) 0.007(3) 0.009(3)

loop_
_atom_type_symbol
_atom_type_description
_atom_type_scat_dispersion_real
_atom_type_scat_dispersion_imag
_atom_type_scat_source
C C 0.0033 0.0016 'International Tables Vol C Tables 4.2.6.8 and 6.1.1.4'
H H 0.0000 0.0000 'International Tables Vol C Tables 4.2.6.8 and 6.1.1.4'
N N 0.0061 0.0033 'International Tables Vol C Tables 4.2.6.8 and 6.1.1.4'
O O 0.0106 0.0060 'International Tables Vol C Tables 4.2.6.8 and 6.1.1.4'
Cl Cl 0.1484 0.1585 'International Tables Vol C Tables 4.2.6.8 and 6.1.1.4'
Ru Ru -1.2594 0.8363 'International Tables Vol C Tables 4.2.6.8 and 6.1.1.4'
Zn Zn 0.2839 1.4301 'International Tables Vol C Tables 4.2.6.8 and 6.1.1.4'

loop_
_geom_angle_atom_site_label_1
_geom_angle_atom_site_label_2
_geom_angle_atom_site_label_3
_geom_angle
C19 Ru1 C1 91.0(3)
C19 Ru1 N2 92.3(3)
C1 Ru1 N2 78.8(3)
C19 Ru1 N1 90.8(3)
C1 Ru1 N1 77.8(3)
N2 Ru1 N1 156.4(3)
C19 Ru1 Cl2 177.1(3)
C1 Ru1 Cl2 91.8(2)
N2 Ru1 Cl2 87.9(2)
N1 Ru1 Cl2 90.2(2)
C19 Ru1 Cl1 93.5(3)
C1 Ru1 Cl1 175.4(2)
N2 Ru1 Cl1 100.9(2)
N1 Ru1 Cl1 102.3(2)
Cl2 Ru1 Cl1 83.62(7)
C38 Ru2 C20 90.5(3)
C38 Ru2 N4 92.7(3)
C20 Ru2 N4 77.7(3)
C38 Ru2 N3 91.6(3)
C20 Ru2 N3 78.2(3)
N4 Ru2 N3 155.6(3)
C38 Ru2 Cl4 175.0(3)
C20 Ru2 Cl4 94.5(2)
N4 Ru2 Cl4 89.0(2)
N3 Ru2 Cl4 88.7(2)
C38 Ru2 Cl3 91.8(3)
C20 Ru2 Cl3 177.3(2)
N4 Ru2 Cl3 100.75(19)
N3 Ru2 Cl3 103.12(19)
Cl4 Ru2 Cl3 83.19(8)
Cl3 Zn1 Cl2 118.33(10)
Cl3 Zn1 Cl1 115.48(10)
Cl2 Zn1 Cl1 96.40(9)
Cl3 Zn1 Cl4 95.93(9)
Cl2 Zn1 Cl4 113.71(8)
Cl1 Zn1 Cl4 118.56(10)
Zn1 Cl1 Ru1 89.22(8)
Zn1 Cl2 Ru1 90.44(8)
Zn1 Cl3 Ru2 89.40(8)
Zn1 Cl4 Ru2 91.04(8)
C9 N1 C11 108.8(7)
C9 N1 Ru1 112.6(5)
C11 N1 Ru1 137.3(6)
C14 N2 C16 109.9(7)
C14 N2 Ru1 112.4(6)
C16 N2 Ru1 137.7(6)
C28 N3 C30 108.2(6)
C28 N3 Ru2 113.3(5)
C30 N3 Ru2 138.2(5)
C33 N4 C35 108.6(7)
C33 N4 Ru2 113.1(5)
C35 N4 Ru2 138.2(6)
C9 O1 C10 105.3(7)
C14 O2 C15 105.4(7)
C28 O4 C29 105.5(6)
C33 O5 C34 105.9(7)
C6 C1 C2 120.0(7)
C6 C1 Ru1 119.7(6)
C2 C1 Ru1 120.2(6)
C1 C2 C3 120.7(8)
C1 C2 C9 107.8(7)
C3 C2 C9 131.5(8)
C4 C3 C2 116.1(8)
C4 C3 C7 121.8(8)
C2 C3 C7 122.1(8)
C3 C4 C5 125.7(8)
C6 C5 C4 116.6(8)
C6 C5 C8 122.7(9)
C4 C5 C8 120.7(9)
C5 C6 C1 120.7(8)
C5 C6 C14 130.9(8)
C1 C6 C14 108.5(7)
N1 C9 O1 117.4(7)
N1 C9 C2 121.3(7)
O1 C9 C2 121.4(7)
O1 C10 C11 106.3(7)
N1 C11 C12 110.5(7)
N1 C11 C13 108.6(8)
C12 C11 C13 111.5(10)
N1 C11 C10 101.1(7)
C12 C11 C10 112.1(9)
C13 C11 C10 112.4(9)
N2 C14 O2 116.3(8)
N2 C14 C6 120.5(7)
O2 C14 C6 123.2(7)
O2 C15 C16 107.0(7)
N2 C16 C18 109.0(8)
N2 C16 C15 100.5(8)
C18 C16 C15 113.3(9)
N2 C16 C17 109.5(7)
C18 C16 C17 111.6(9)
C15 C16 C17 112.3(9)
O3 C19 Ru1 178.3(9)
C25 C20 C21 121.2(7)
C25 C20 Ru2 120.3(6)
C21 C20 Ru2 118.4(5)
C20 C21 C22 119.3(7)
C20 C21 C28 110.7(7)
C22 C21 C28 129.9(7)
C23 C22 C21 116.7(7)
C23 C22 C26 121.1(7)
C21 C22 C26 122.0(7)
C24 C23 C22 124.4(8)
C23 C24 C25 117.7(8)
C23 C24 C27 119.8(8)
C25 C24 C27 122.4(8)
C20 C25 C24 120.4(8)
C20 C25 C33 109.0(7)
C24 C25 C33 130.5(8)
N3 C28 O4 117.5(7)
N3 C28 C21 119.3(7)
O4 C28 C21 123.3(7)
O4 C29 C30 106.6(7)
C31 C30 N3 111.9(7)
C31 C30 C32 111.6(13)
N3 C30 C32 108.4(9)
C31 C30 C29 112.6(10)
N3 C30 C29 101.6(7)
C32 C30 C29 110.3(10)
N4 C33 O5 117.0(7)
N4 C33 C25 119.8(7)
O5 C33 C25 123.2(7)
O5 C34 C35 106.6(8)
C37 C35 C36 110.9(11)
C37 C35 N4 110.7(8)
C36 C35 N4 108.1(8)
C37 C35 C34 113.9(10)
C36 C35 C34 110.9(10)
N4 C35 C34 101.8(8)
O6 C38 Ru2 179.1(7)

loop_
_geom_bond_atom_site_label_1
_geom_bond_atom_site_label_2
_geom_bond_distance
Ru1 C19 1.863(10)
Ru1 C1 1.969(8)
Ru1 N2 2.111(7)
Ru1 N1 2.113(7)
Ru1 Cl2 2.535(3)
Ru1 Cl1 2.582(3)
Ru2 C38 1.825(9)
Ru2 C20 1.995(7)
Ru2 N4 2.112(7)
Ru2 N3 2.129(6)
Ru2 Cl4 2.506(3)
Ru2 Cl3 2.615(3)
Zn1 Cl3 2.265(3)
Zn1 Cl2 2.287(3)
Zn1 Cl1 2.289(3)
Zn1 Cl4 2.314(3)
N1 C9 1.289(10)
N1 C11 1.492(10)
N2 C14 1.297(11)
N2 C16 1.492(11)
N3 C28 1.305(10)
N3 C30 1.484(10)
N4 C33 1.308(10)
N4 C35 1.505(11)
O1 C9 1.368(10)
O1 C10 1.452(12)
O2 C14 1.340(10)
O2 C15 1.464(14)
O3 C19 1.101(11)
O4 C28 1.336(9)
O4 C29 1.452(12)
O5 C33 1.346(9)
O5 C34 1.473(13)
O6 C38 1.126(10)
C1 C6 1.410(11)
C1 C2 1.413(11)
C2 C3 1.433(11)
C2 C9 1.450(11)
C3 C4 1.378(13)
C3 C7 1.513(13)
C4 C5 1.413(14)
C5 C6 1.408(12)
C5 C8 1.501(13)
C6 C14 1.475(12)
C10 C11 1.560(14)
C11 C12 1.504(13)
C11 C13 1.511(16)
C15 C16 1.526(14)
C16 C18 1.509(15)
C16 C17 1.529(14)
C20 C25 1.384(11)
C20 C21 1.412(10)
C21 C22 1.434(10)
C21 C28 1.459(10)
C22 C23 1.396(12)
C22 C26 1.530(11)
C23 C24 1.386(13)
C24 C25 1.406(11)
C24 C27 1.527(12)
C25 C33 1.470(11)
C29 C30 1.536(12)
C30 C31 1.470(14)
C30 C32 1.512(16)
C34 C35 1.532(15)
C35 C37 1.502(15)
C35 C36 1.504(15)
